data_2017671
loop_
_publ_author_name
'Freire, Eleonora'
'Vega, Daniel R.'
'Baggio, Ricardo'

_publ_section_title
;
 Zoledronate complexes. III. Two zoledronate complexes with alkaline
 earth metals: [Mg(C~5~H~9~N~2~O~7~P~2~)~2~(H~2~O)~2~] and
 [Ca(C~5~H~8~N~2~O~7~P~2~)(H~2~O)]~<i>n~</i>
;
_journal_coeditor_code GD3341
_journal_issue 6
_journal_name_full 'Acta Crystallographica Section C'
_journal_page_first m166
_journal_page_last m170
_journal_paper_doi 10.1107/S0108270110017634
_journal_volume 66
_journal_year 2010
_chemical_formula_iupac '[Mg (C5 H9 N2 O7 P2)2 (H 2O)2]'
_chemical_formula_moiety 'C10 H22 Mg N4 O16 P4'
_chemical_formula_sum 'C10 H22 Mg N4 O16 P4'
_chemical_formula_weight 602.51
_chemical_name_systematic
;
Diaquabis[dihydrogen
1-hydroxy-2-(imidazol-3-ium-1-yl)ethylidene-1,1-diphosphonato-
\k^2^<i>O</i>,<i>O</i>']magnesium(II)
;
_space_group_IT_number 2
_symmetry_cell_setting triclinic
_symmetry_space_group_name_Hall '-P 1'
_symmetry_space_group_name_H-M 'P -1'
_atom_sites_solution_hydrogens geom
_atom_sites_solution_primary direct
_atom_sites_solution_secondary difmap
_audit_creation_method SHELXL-97
_cell_angle_alpha 105.11(3)
_cell_angle_beta 111.98(3)
_cell_angle_gamma 97.04(3)
_cell_formula_units_Z 1
_cell_length_a 7.4680(15)
_cell_length_b 8.4390(17)
_cell_length_c 9.819(2)
_cell_measurement_reflns_used 25
_cell_measurement_temperature 294(2)
_cell_measurement_theta_max 15
_cell_measurement_theta_min 10
_cell_volume 537.0(3)
_computing_cell_refinement
;
MSC/AFC Diffractometer Control Software
(Molecular Structure Corporation, 1988)
;
_computing_data_collection
;
MSC/AFC Diffractometer Control Software
(Molecular Structure Corporation, 1988)
;
_computing_data_reduction
;
MSC/AFC Diffractometer Control Software
(Molecular Structure Corporation, 1988)
;
_computing_molecular_graphics 'SHELXTL (Sheldrick, 2008)'
_computing_publication_material 'SHELXTL (Sheldrick, 2008), PLATON (Spek, 2009)'
_computing_structure_refinement 'SHELXL97 (Sheldrick, 2008)'
_computing_structure_solution 'SHELXS97 (Sheldrick, 2008)'
_diffrn_ambient_temperature 294(2)
_diffrn_measured_fraction_theta_full 1.000
_diffrn_measured_fraction_theta_max 1.000
_diffrn_measurement_device 'Rigaku AFC6 diffractometer'
_diffrn_measurement_method \w/2\q
_diffrn_radiation_monochromator graphite
_diffrn_radiation_source 'fine-focus sealed tube'
_diffrn_radiation_type MoK\a
_diffrn_radiation_wavelength 0.71073
_diffrn_reflns_av_R_equivalents 0.0371
_diffrn_reflns_av_sigmaI/netI 0.0217
_diffrn_reflns_limit_h_max 9
_diffrn_reflns_limit_h_min -9
_diffrn_reflns_limit_k_max 10
_diffrn_reflns_limit_k_min -1
_diffrn_reflns_limit_l_max 11
_diffrn_reflns_limit_l_min -12
_diffrn_reflns_number 2554
_diffrn_reflns_theta_full 25.99
_diffrn_reflns_theta_max 25.99
_diffrn_reflns_theta_min 2.37
_diffrn_standards_decay_% 1
_diffrn_standards_interval_count 150
_diffrn_standards_number 3
_exptl_absorpt_coefficient_mu 0.472
_exptl_absorpt_correction_T_max 0.83
_exptl_absorpt_correction_T_min 0.78
_exptl_absorpt_correction_type psi-scan
_exptl_absorpt_process_details '(North <i>et al.</i>,  1968)'
_exptl_crystal_colour colourless
_exptl_crystal_density_diffrn 1.863
_exptl_crystal_density_method 'not measured'
_exptl_crystal_description blocks
_exptl_crystal_F_000 310
_exptl_crystal_size_max 0.28
_exptl_crystal_size_mid 0.22
_exptl_crystal_size_min 0.20
_refine_diff_density_max 0.928
_refine_diff_density_min -0.939
_refine_ls_extinction_method none
_refine_ls_goodness_of_fit_ref 0.960
_refine_ls_hydrogen_treatment constr
_refine_ls_matrix_type full
_refine_ls_number_parameters 165
_refine_ls_number_reflns 2103
_refine_ls_number_restraints 0
_refine_ls_restrained_S_all 0.960
_refine_ls_R_factor_all 0.0570
_refine_ls_R_factor_gt 0.0523
_refine_ls_shift/su_max 0.004
_refine_ls_shift/su_mean 0.001
_refine_ls_structure_factor_coef Fsqd
_refine_ls_weighting_details 'calc w=1/[\s^2^(Fo^2^)+(0.1413P)^2^+0.1155P] where P=(Fo^2^+2Fc^2^)/3'
_refine_ls_weighting_scheme calc
_refine_ls_wR_factor_gt 0.1459
_refine_ls_wR_factor_ref 0.1514
_reflns_number_gt 1875
_reflns_number_total 2103
_reflns_threshold_expression I>2\s(I)
_cod_data_source_file gd3341.cif
_cod_data_source_block I
_cod_database_code 2017671
_cod_database_fobs_code 2017671

loop_
_symmetry_equiv_pos_as_xyz
'x, y, z'
'-x, -y, -z'

loop_
_atom_site_type_symbol
_atom_site_label
_atom_site_fract_x
_atom_site_fract_y
_atom_site_fract_z
_atom_site_U_iso_or_equiv
_atom_site_adp_type
_atom_site_calc_flag
_atom_site_refinement_flags
_atom_site_occupancy
_atom_site_disorder_assembly
_atom_site_disorder_group
Mg Mg1 1.0000 0.5000 1.0000 0.0184(3) Uani d S 1 . .
P P1 0.62693(7) 0.22640(6) 0.97647(6) 0.0178(2) Uani d . 1 . .
P P2 0.65600(7) 0.22235(6) 0.67057(6) 0.0197(2) Uani d . 1 . .
O O1 0.3427(2) 0.0437(2) 0.69148(19) 0.0262(4) Uani d . 1 . .
H H1O 0.3644 -0.0357 0.6306 0.029(7) Uiso d R 1 . .
O O11 0.7900(2) 0.3859(2) 1.05291(17) 0.0228(4) Uani d . 1 . .
O O21 0.7234(2) 0.0709(2) 0.97587(19) 0.0255(4) Uani d . 1 . .
H H21O 0.6476 -0.0157 0.9718 0.058(10) Uiso d R 1 . .
O O31 0.4782(2) 0.2156(2) 1.04578(18) 0.0238(4) Uani d . 1 . .
O O12 0.8116(2) 0.3864(2) 0.76372(18) 0.0263(4) Uani d . 1 . .
O O22 0.7636(2) 0.0737(2) 0.68485(19) 0.0274(4) Uani d . 1 . .
H H22O 0.7063 -0.0197 0.6103 0.058(11) Uiso d R 1 . .
O O32 0.5337(2) 0.1999(2) 0.50211(18) 0.0260(4) Uani d . 1 . .
O O1W 1.1158(2) 0.2844(2) 1.0064(2) 0.0362(5) Uani d . 1 . .
H H1WA 1.2337 0.2882 1.0143 0.070(12) Uiso d R 1 . .
H H1WB 1.0337 0.1917 0.9419 0.12(2) Uiso d R 1 . .
N N1 0.2486(3) 0.3477(2) 0.6151(2) 0.0239(4) Uani d . 1 . .
N N2 0.1445(4) 0.4114(3) 0.4051(3) 0.0399(6) Uani d . 1 . .
H H2N 0.1310 0.4612 0.3390 0.048 Uiso d R 1 . .
C C1 0.4890(3) 0.2043(3) 0.7685(2) 0.0201(5) Uani d . 1 . .
C C2 0.3747(3) 0.3450(3) 0.7703(3) 0.0261(5) Uani d . 1 . .
H H2A 0.2916 0.3304 0.8242 0.031 Uiso calc R 1 . .
H H2B 0.4703 0.4538 0.8293 0.031 Uiso calc R 1 . .
C C3 0.0727(4) 0.2299(3) 0.5115(3) 0.0335(6) Uani d . 1 . .
H H3 0.0094 0.1404 0.5290 0.040 Uiso calc R 1 . .
C C4 0.0102(4) 0.2702(4) 0.3796(3) 0.0415(7) Uani d . 1 . .
H H4 -0.1036 0.2122 0.2882 0.050 Uiso calc R 1 . .
C C5 0.2879(4) 0.4570(3) 0.5488(3) 0.0335(6) Uani d . 1 . .
H H5 0.3970 0.5499 0.5948 0.040 Uiso calc R 1 . .

loop_
_atom_site_aniso_label
_atom_site_aniso_U_11
_atom_site_aniso_U_22
_atom_site_aniso_U_33
_atom_site_aniso_U_12
_atom_site_aniso_U_13
_atom_site_aniso_U_23
Mg1 0.0120(5) 0.0218(5) 0.0182(5) 0.0020(4) 0.0007(4) 0.0111(4)
P1 0.0100(3) 0.0230(4) 0.0189(4) 0.0034(2) 0.0013(3) 0.0123(3)
P2 0.0136(4) 0.0239(4) 0.0166(4) 0.0013(2) 0.0009(3) 0.0089(3)
O1 0.0152(8) 0.0250(8) 0.0297(9) -0.0016(6) 0.0030(6) 0.0081(7)
O11 0.0138(8) 0.0276(8) 0.0213(8) -0.0007(6) 0.0020(6) 0.0098(6)
O21 0.0185(8) 0.0280(8) 0.0343(9) 0.0086(6) 0.0082(7) 0.0205(7)
O31 0.0162(8) 0.0313(8) 0.0277(8) 0.0061(6) 0.0085(7) 0.0168(7)
O12 0.0192(8) 0.0302(8) 0.0206(8) -0.0045(6) 0.0005(6) 0.0113(7)
O22 0.0211(8) 0.0310(9) 0.0255(8) 0.0092(7) 0.0040(7) 0.0097(7)
O32 0.0213(8) 0.0322(8) 0.0172(8) 0.0020(7) -0.0002(6) 0.0114(6)
O1W 0.0162(8) 0.0300(9) 0.0587(12) 0.0068(7) 0.0091(8) 0.0188(8)
N1 0.0182(9) 0.0291(10) 0.0258(9) 0.0094(7) 0.0042(8) 0.0174(8)
N2 0.0429(14) 0.0516(13) 0.0366(12) 0.0202(11) 0.0139(10) 0.0333(11)
C1 0.0134(10) 0.0228(10) 0.0198(10) 0.0020(8) 0.0014(8) 0.0097(8)
C2 0.0224(11) 0.0304(11) 0.0229(11) 0.0110(9) 0.0031(9) 0.0128(9)
C3 0.0218(12) 0.0334(13) 0.0382(14) 0.0043(10) 0.0010(10) 0.0194(11)
C4 0.0332(14) 0.0480(16) 0.0314(13) 0.0092(12) -0.0038(11) 0.0212(12)
C5 0.0244(12) 0.0398(13) 0.0428(14) 0.0109(10) 0.0107(11) 0.0276(11)

loop_
_atom_type_symbol
_atom_type_description
_atom_type_scat_dispersion_real
_atom_type_scat_dispersion_imag
_atom_type_scat_source
C C 0.0033 0.0016 'International Tables Vol C Tables 4.2.6.8 and 6.1.1.4'
H H 0.0000 0.0000 'International Tables Vol C Tables 4.2.6.8 and 6.1.1.4'
N N 0.0061 0.0033 'International Tables Vol C Tables 4.2.6.8 and 6.1.1.4'
O O 0.0106 0.0060 'International Tables Vol C Tables 4.2.6.8 and 6.1.1.4'
Mg Mg 0.0486 0.0363 'International Tables Vol C Tables 4.2.6.8 and 6.1.1.4'
P P 0.1023 0.0942 'International Tables Vol C Tables 4.2.6.8 and 6.1.1.4'

loop_
_geom_angle_atom_site_label_1
_geom_angle_atom_site_label_2
_geom_angle_atom_site_label_3
_geom_angle_site_symmetry_1
_geom_angle_site_symmetry_3
_geom_angle
_geom_angle_publ_flag
O11 Mg1 O11 . 2_767 180.0 ?
O11 Mg1 O12 . . 89.55(7) ?
O11 Mg1 O12 2_767 . 90.45(7) ?
O11 Mg1 O12 . 2_767 90.45(7) ?
O11 Mg1 O12 2_767 2_767 89.55(7) ?
O12 Mg1 O12 . 2_767 180.0000(10) ?
O11 Mg1 O1W . . 85.87(7) ?
O11 Mg1 O1W 2_767 . 94.13(7) ?
O12 Mg1 O1W . . 91.70(8) ?
O12 Mg1 O1W 2_767 . 88.30(8) ?
O11 Mg1 O1W . 2_767 94.13(7) ?
O11 Mg1 O1W 2_767 2_767 85.87(7) ?
O12 Mg1 O1W . 2_767 88.30(8) ?
O12 Mg1 O1W 2_767 2_767 91.70(8) ?
O1W Mg1 O1W . 2_767 180.0000(10) ?
O11 P1 O31 . . 115.86(9) ?
O11 P1 O21 . . 108.77(9) ?
O31 P1 O21 . . 109.91(9) ?
O11 P1 C1 . . 108.15(10) ?
O31 P1 C1 . . 108.05(10) ?
O21 P1 C1 . . 105.60(10) ?
O12 P2 O32 . . 115.70(10) ?
O12 P2 O22 . . 107.67(9) ?
O32 P2 O22 . . 110.64(9) ?
O12 P2 C1 . . 107.78(10) ?
O32 P2 C1 . . 109.47(10) ?
O22 P2 C1 . . 104.99(10) ?
C1 O1 H1O . . 118.1 ?
P1 O11 Mg1 . . 136.15(10) ?
P1 O21 H21O . . 112.9 ?
P2 O12 Mg1 . . 133.46(10) ?
P2 O22 H22O . . 115.9 ?
Mg1 O1W H1WA . . 119.8 ?
Mg1 O1W H1WB . . 114.0 ?
H1WA O1W H1WB . . 112.7 ?
C5 N1 C3 . . 108.9(2) ?
C5 N1 C2 . . 126.3(2) ?
C3 N1 C2 . . 124.8(2) ?
C5 N2 C4 . . 109.0(2) ?
C5 N2 H2N . . 127.8 ?
C4 N2 H2N . . 123.1 ?
O1 C1 C2 . . 107.37(16) ?
O1 C1 P2 . . 111.13(14) ?
C2 C1 P2 . . 112.30(15) ?
O1 C1 P1 . . 108.28(14) ?
C2 C1 P1 . . 104.91(14) ?
P2 C1 P1 . . 112.50(11) ?
N1 C2 C1 . . 114.27(17) ?
N1 C2 H2A . . 108.7 ?
C1 C2 H2A . . 108.7 ?
N1 C2 H2B . . 108.7 ?
C1 C2 H2B . . 108.7 ?
H2A C2 H2B . . 107.6 ?
C4 C3 N1 . . 106.5(2) ?
C4 C3 H3 . . 126.7 ?
N1 C3 H3 . . 126.7 ?
C3 C4 N2 . . 107.4(2) ?
C3 C4 H4 . . 126.3 ?
N2 C4 H4 . . 126.3 ?
N1 C5 N2 . . 108.2(2) ?
N1 C5 H5 . . 125.9 ?
N2 C5 H5 . . 125.9 ?

loop_
_geom_bond_atom_site_label_1
_geom_bond_atom_site_label_2
_geom_bond_site_symmetry_2
_geom_bond_distance
_geom_bond_publ_flag
Mg1 O11 . 2.0389(16) ?
Mg1 O11 2_767 2.0389(16) ?
Mg1 O12 . 2.0851(19) ?
Mg1 O12 2_767 2.0851(18) ?
Mg1 O1W . 2.1132(17) ?
Mg1 O1W 2_767 2.1132(17) ?
P1 O11 . 1.4987(17) ?
P1 O31 . 1.5096(16) ?
P1 O21 . 1.5719(16) ?
P1 C1 . 1.856(2) ?
P2 O12 . 1.5011(18) ?
P2 O32 . 1.5066(17) ?
P2 O22 . 1.5785(17) ?
P2 C1 . 1.852(2) ?
O1 C1 . 1.445(2) ?
O1 H1O . 0.8500 ?
O21 H21O . 0.8500 ?
O22 H22O . 0.8500 ?
O1W H1WA . 0.8501 ?
O1W H1WB . 0.8500 ?
N1 C5 . 1.323(3) ?
N1 C3 . 1.379(3) ?
N1 C2 . 1.470(3) ?
N2 C5 . 1.331(3) ?
N2 C4 . 1.360(4) ?
N2 H2N . 0.8438 ?
C1 C2 . 1.545(3) ?
C2 H2A . 0.9700 ?
C2 H2B . 0.9700 ?
C3 C4 . 1.352(4) ?
C3 H3 . 0.9300 ?
C4 H4 . 0.9300 ?
C5 H5 . 0.9300 ?

loop_
_geom_hbond_atom_site_label_D
_geom_hbond_atom_site_label_H
_geom_hbond_atom_site_label_A
_geom_hbond_site_symmetry_A
_geom_hbond_distance_DH
_geom_hbond_distance_HA
_geom_hbond_distance_DA
_geom_hbond_angle_DHA
O1W H1WB O22 . 0.85 2.41 3.124(3) 141.8
O1 H1O O32 2_656 0.85 2.06 2.904(2) 169.8
O22 H22O O32 2_656 0.85 1.93 2.667(3) 144.6
O1W H1WA O31 1_655 0.85 1.94 2.744(2) 157.9
O21 H21O O31 2_657 0.85 1.76 2.600(2) 169.2
N2 H2N O12 2_666 0.84 1.93 2.741(3) 161.2

loop_
_geom_torsion_atom_site_label_1
_geom_torsion_atom_site_label_2
_geom_torsion_atom_site_label_3
_geom_torsion_atom_site_label_4
_geom_torsion_site_symmetry_1
_geom_torsion_site_symmetry_2
_geom_torsion_site_symmetry_3
_geom_torsion_site_symmetry_4
_geom_torsion
_geom_torsion_publ_flag
O31 P1 O11 Mg1 . . . . -166.48(12) ?
O21 P1 O11 Mg1 . . . . 69.16(15) ?
C1 P1 O11 Mg1 . . . . -45.07(16) ?
O12 Mg1 O11 P1 . . . . 28.74(14) ?
O12 Mg1 O11 P1 2_767 . . . -151.26(14) ?
O1W Mg1 O11 P1 . . . . -63.00(14) ?
O1W Mg1 O11 P1 2_767 . . . 117.00(14) ?
O32 P2 O12 Mg1 . . . . 172.11(11) ?
O22 P2 O12 Mg1 . . . . -63.55(15) ?
C1 P2 O12 Mg1 . . . . 49.24(16) ?
O11 Mg1 O12 P2 . . . . -30.85(14) ?
O11 Mg1 O12 P2 2_767 . . . 149.15(14) ?
O1W Mg1 O12 P2 . . . . 55.00(14) ?
O1W Mg1 O12 P2 2_767 . . . -125.00(14) ?
O12 P2 C1 O1 . . . . -176.06(12) ?
O32 P2 C1 O1 . . . . 57.32(16) ?
O22 P2 C1 O1 . . . . -61.48(15) ?
O12 P2 C1 C2 . . . . 63.65(16) ?
O32 P2 C1 C2 . . . . -62.97(17) ?
O22 P2 C1 C2 . . . . 178.23(14) ?
O12 P2 C1 P1 . . . . -54.45(14) ?
O32 P2 C1 P1 . . . . 178.93(10) ?
O22 P2 C1 P1 . . . . 60.13(13) ?
O11 P1 C1 O1 . . . . 175.23(12) ?
O31 P1 C1 O1 . . . . -58.64(16) ?
O21 P1 C1 O1 . . . . 58.93(15) ?
O11 P1 C1 C2 . . . . -70.36(16) ?
O31 P1 C1 C2 . . . . 55.77(17) ?
O21 P1 C1 C2 . . . . 173.34(14) ?
O11 P1 C1 P2 . . . . 52.02(13) ?
O31 P1 C1 P2 . . . . 178.14(10) ?
O21 P1 C1 P2 . . . . -64.29(13) ?
C5 N1 C2 C1 . . . . -104.5(3) ?
C3 N1 C2 C1 . . . . 72.3(3) ?
O1 C1 C2 N1 . . . . -63.2(2) ?
P2 C1 C2 N1 . . . . 59.3(2) ?
P1 C1 C2 N1 . . . . -178.21(16) ?
C5 N1 C3 C4 . . . . 1.4(3) ?
C2 N1 C3 C4 . . . . -175.9(2) ?
N1 C3 C4 N2 . . . . -1.1(3) ?
C5 N2 C4 C3 . . . . 0.5(3) ?
C3 N1 C5 N2 . . . . -1.1(3) ?
C2 N1 C5 N2 . . . . 176.1(2) ?
C4 N2 C5 N1 . . . . 0.4(3) ?
